data_7018817
loop_
_publ_author_name
'Salitro\<s, Ivan'
'Fuhr, Olaf'
'Eichh\"ofer, Andreas'
'Kruk, Robert'
'Pavlik, J\'an'
'Dlh\'a\<n, Lubor'
'Bo\<ca, Roman'
'Ruben, Mario'

_publ_section_title
;
 The interplay of iron(ii) spin transition and polymorphism.
;
_journal_issue 17
_journal_name_full 'Dalton transactions (Cambridge, England : 2003)'
_journal_page_first 5163
_journal_page_last 5171
_journal_paper_doi 10.1039/c2dt11906d
_journal_volume 41
_journal_year 2012
_chemical_formula_sum 'C26 H18 B2 F8 Fe N10'
_chemical_formula_weight 699.97
_chemical_name_systematic
;
?
;
_space_group_IT_number 60
_symmetry_cell_setting orthorhombic
_symmetry_Int_Tables_number 60
_symmetry_space_group_name_Hall '-P 2n 2ab'
_symmetry_space_group_name_H-M 'P b c n'
_atom_sites_solution_hydrogens geom
_atom_sites_solution_primary direct
_atom_sites_solution_secondary difmap
_audit_creation_method SHELXL-97
_cell_angle_alpha 90.00
_cell_angle_beta 90.00
_cell_angle_gamma 90.00
_cell_formula_units_Z 4
_cell_length_a 16.726(3)
_cell_length_b 12.202(2)
_cell_length_c 15.212(3)
_cell_measurement_reflns_used 1621
_cell_measurement_temperature 370(2)
_cell_measurement_theta_max 24.68
_cell_measurement_theta_min 2.07
_cell_volume 3104.6(10)
_computing_cell_refinement 'STOE X-AREA'
_computing_data_collection 'STOE X-AREA'
_computing_data_reduction 'STOE X-RED'
_computing_structure_refinement 'SHELXL-97 (Sheldrick, 1997)'
_computing_structure_solution 'SHELXS-97 (Sheldrick, 1990)'
_diffrn_ambient_temperature 370(2)
_diffrn_detector 'image plate (34 cm diameter)'
_diffrn_detector_area_resol_mean 6.67
_diffrn_detector_type STOE
_diffrn_measured_fraction_theta_full 0.919
_diffrn_measured_fraction_theta_max 0.919
_diffrn_measurement_details ' 100 frames, detector distance = 130 mm'
_diffrn_measurement_device '2-circle goniometer'
_diffrn_measurement_device_type 'STOE IPDS 2T'
_diffrn_measurement_method 'rotation method'
_diffrn_radiation_collimation '0.5 mm diameter, monocapillary'
_diffrn_radiation_monochromator graphite
_diffrn_radiation_polarisn_norm 0
_diffrn_radiation_source 'fine-focus sealed tube'
_diffrn_radiation_type MoK\a
_diffrn_radiation_wavelength 0.71073
_diffrn_reflns_av_R_equivalents 0.0846
_diffrn_reflns_av_sigmaI/netI 0.0794
_diffrn_reflns_limit_h_max 20
_diffrn_reflns_limit_h_min -18
_diffrn_reflns_limit_k_max 14
_diffrn_reflns_limit_k_min -10
_diffrn_reflns_limit_l_max 18
_diffrn_reflns_limit_l_min -17
_diffrn_reflns_number 7733
_diffrn_reflns_theta_full 25.77
_diffrn_reflns_theta_max 25.77
_diffrn_reflns_theta_min 2.46
_diffrn_source_current 40
_diffrn_source_power 2.00
_diffrn_source_voltage 50
_exptl_absorpt_coefficient_mu 0.570
_exptl_absorpt_correction_T_max 0.9400
_exptl_absorpt_correction_T_min 0.8801
_exptl_absorpt_correction_type integration
_exptl_crystal_colour brown
_exptl_crystal_density_diffrn 1.498
_exptl_crystal_density_method 'not measured'
_exptl_crystal_description block
_exptl_crystal_F_000 1408
_exptl_crystal_size_max 0.25
_exptl_crystal_size_mid 0.22
_exptl_crystal_size_min 0.19
_refine_diff_density_max 0.305
_refine_diff_density_min -0.213
_refine_diff_density_rms 0.046
_refine_ls_extinction_coef 0.0063(18)
_refine_ls_extinction_expression Fc^*^=kFc[1+0.001xFc^2^\l^3^/sin(2\q)]^-1/4^
_refine_ls_extinction_method SHELXL
_refine_ls_goodness_of_fit_ref 0.937
_refine_ls_hydrogen_treatment constr
_refine_ls_matrix_type full
_refine_ls_number_parameters 221
_refine_ls_number_reflns 2743
_refine_ls_number_restraints 0
_refine_ls_restrained_S_all 0.937
_refine_ls_R_factor_all 0.1529
_refine_ls_R_factor_gt 0.0652
_refine_ls_shift/su_max 0.000
_refine_ls_shift/su_mean 0.000
_refine_ls_structure_factor_coef Fsqd
_refine_ls_weighting_details 'calc w=1/[\s^2^(Fo^2^)+(0.1127P)^2^+0.0000P] where P=(Fo^2^+2Fc^2^)/3'
_refine_ls_weighting_scheme calc
_refine_ls_wR_factor_gt 0.1646
_refine_ls_wR_factor_ref 0.2137
_reflns_number_gt 1166
_reflns_number_total 2743
_reflns_threshold_expression >2sigma(I)
_cod_data_source_file c2dt11906d.txt
_cod_data_source_block d:\alle\is18_370\abskorr\is18-370
_cod_original_cell_volume 3104.6(11)
_cod_original_sg_symbol_H-M Pbcn
_cod_database_code 7018817

loop_
_symmetry_equiv_pos_as_xyz
'x, y, z'
'-x+1/2, -y+1/2, z+1/2'
'x+1/2, -y+1/2, -z'
'-x, y, -z+1/2'
'-x, -y, -z'
'x-1/2, y-1/2, -z-1/2'
'-x-1/2, y-1/2, z'
'x, -y, z-1/2'

loop_
_atom_site_label
_atom_site_type_symbol
_atom_site_fract_x
_atom_site_fract_y
_atom_site_fract_z
_atom_site_U_iso_or_equiv
_atom_site_adp_type
_atom_site_occupancy
_atom_site_symmetry_multiplicity
_atom_site_calc_flag
_atom_site_refinement_flags
_atom_site_disorder_assembly
_atom_site_disorder_group
Fe1 Fe 0.5000 0.36312(9) 0.2500 0.0972(5) Uani 1 2 d S . .
N1 N 0.5563(3) 0.2383(4) 0.3273(3) 0.1045(13) Uani 1 1 d . . .
N2 N 0.6374(2) 0.2321(4) 0.3214(3) 0.1027(13) Uani 1 1 d . . .
N3 N 0.6252(2) 0.3751(4) 0.2268(3) 0.0929(12) Uani 1 1 d . . .
N4 N 0.5950(3) 0.5121(4) 0.1317(3) 0.1072(14) Uani 1 1 d . . .
N5 N 0.5173(3) 0.4894(4) 0.1522(3) 0.1078(14) Uani 1 1 d . . .
C1 C 0.5371(5) 0.1557(6) 0.3798(5) 0.127(2) Uani 1 1 d . . .
H1A H 0.4849 0.1394 0.3963 0.153 Uiso 1 1 calc R . .
C2 C 0.6026(5) 0.0967(6) 0.4072(5) 0.137(2) Uani 1 1 d . . .
H2A H 0.6031 0.0352 0.4433 0.165 Uiso 1 1 calc R . .
C3 C 0.6664(5) 0.1478(6) 0.3701(5) 0.130(2) Uani 1 1 d . . .
H3A H 0.7199 0.1286 0.3769 0.156 Uiso 1 1 calc R . .
C4 C 0.6759(3) 0.3077(5) 0.2663(3) 0.0961(15) Uani 1 1 d . . .
C5 C 0.7575(3) 0.3114(6) 0.2541(4) 0.1107(17) Uani 1 1 d . . .
H5A H 0.7916 0.2641 0.2840 0.133 Uiso 1 1 calc R . .
C6 C 0.7867(3) 0.3887(6) 0.1955(4) 0.1110(18) Uani 1 1 d . . .
C7 C 0.7343(3) 0.4606(5) 0.1526(4) 0.1083(17) Uani 1 1 d . . .
H7A H 0.7527 0.5137 0.1137 0.130 Uiso 1 1 calc R . .
C8 C 0.6552(3) 0.4490(5) 0.1708(3) 0.0953(15) Uani 1 1 d . . .
C9 C 0.6008(5) 0.5994(6) 0.0752(5) 0.133(2) Uani 1 1 d . . .
H9A H 0.6473 0.6298 0.0523 0.160 Uiso 1 1 calc R . .
C10 C 0.5245(5) 0.6323(7) 0.0598(6) 0.149(3) Uani 1 1 d . . .
H10A H 0.5085 0.6894 0.0235 0.179 Uiso 1 1 calc R . .
C11 C 0.4754(4) 0.5645(7) 0.1087(5) 0.135(2) Uani 1 1 d . . .
H11A H 0.4200 0.5707 0.1108 0.162 Uiso 1 1 calc R . .
C12 C 0.8708(4) 0.3939(7) 0.1772(4) 0.137(3) Uani 1 1 d . . .
C13 C 0.9380(4) 0.3924(8) 0.1599(5) 0.169(3) Uani 1 1 d . . .
H13A H 0.9921 0.3912 0.1459 0.203 Uiso 1 1 calc R . .
B1 B 0.8314(7) 0.7048(10) -0.0077(7) 0.143(3) Uiso 1 1 d . . .
F1A F 0.7743(7) 0.6189(10) -0.0331(8) 0.132(4) Uiso 0.40 1 d P A 1
F2A F 0.8279(7) 0.6919(10) 0.0849(6) 0.122(3) Uiso 0.40 1 d P A 1
F3A F 0.8956(7) 0.6624(10) -0.0548(10) 0.111(3) Uiso 0.40 1 d P A 1
F4A F 0.8218(7) 0.8185(9) -0.0270(12) 0.112(3) Uiso 0.40 1 d P A 1
F1B F 0.7583(7) 0.6605(11) -0.0484(8) 0.099(4) Uiso 0.30 1 d P A 2
F2B F 0.8665(14) 0.728(2) 0.0716(13) 0.194(8) Uiso 0.30 1 d P A 2
F3B F 0.9018(8) 0.6399(11) -0.0141(11) 0.124(5) Uiso 0.30 1 d P A 2
F4B F 0.8317(10) 0.7891(16) -0.0658(12) 0.147(6) Uiso 0.30 1 d P A 2
F1C F 0.8522(15) 0.633(2) 0.0558(16) 0.207(8) Uiso 0.30 1 d P A 3
F2C F 0.8745(13) 0.6976(19) -0.0868(12) 0.173(8) Uiso 0.30 1 d P A 3
F3C F 0.7595(10) 0.6735(13) 0.0011(11) 0.143(5) Uiso 0.30 1 d P A 3
F4C F 0.8299(16) 0.809(2) 0.0102(18) 0.211(13) Uiso 0.30 1 d P A 3

loop_
_atom_site_aniso_label
_atom_site_aniso_U_11
_atom_site_aniso_U_22
_atom_site_aniso_U_33
_atom_site_aniso_U_23
_atom_site_aniso_U_13
_atom_site_aniso_U_12
Fe1 0.0642(6) 0.1045(8) 0.1230(9) 0.000 0.0123(6) 0.000
N1 0.082(3) 0.119(4) 0.112(3) 0.012(3) 0.012(3) -0.004(3)
N2 0.078(3) 0.113(4) 0.117(3) 0.015(3) -0.004(2) 0.000(2)
N3 0.071(2) 0.108(3) 0.100(3) 0.006(2) 0.005(2) -0.005(2)
N4 0.082(3) 0.106(4) 0.133(3) 0.019(3) 0.009(3) -0.002(2)
N5 0.075(3) 0.107(3) 0.142(4) 0.017(3) 0.005(3) 0.011(2)
C1 0.118(5) 0.126(6) 0.138(5) 0.011(4) 0.018(4) -0.014(4)
C2 0.142(6) 0.115(5) 0.154(6) 0.033(4) -0.021(5) -0.012(5)
C3 0.116(5) 0.126(5) 0.149(5) 0.027(4) -0.028(4) -0.001(4)
C4 0.069(3) 0.115(4) 0.105(4) 0.002(3) -0.005(3) 0.000(3)
C5 0.077(3) 0.137(5) 0.118(4) 0.007(4) -0.008(3) 0.003(3)
C6 0.065(3) 0.152(6) 0.116(4) -0.002(4) 0.007(3) -0.009(3)
C7 0.087(4) 0.117(4) 0.121(4) 0.007(3) 0.015(3) -0.008(3)
C8 0.075(3) 0.108(4) 0.104(4) 0.001(3) 0.005(3) -0.005(3)
C9 0.120(6) 0.111(5) 0.169(6) 0.037(4) 0.016(5) 0.002(4)
C10 0.125(6) 0.125(6) 0.198(7) 0.043(5) 0.009(5) 0.019(5)
C11 0.095(4) 0.143(6) 0.168(6) 0.035(5) 0.010(4) 0.017(4)
C12 0.068(4) 0.211(8) 0.133(5) 0.006(4) 0.010(4) -0.014(4)
C13 0.075(4) 0.237(9) 0.195(7) 0.028(6) 0.019(5) -0.007(5)

loop_
_atom_type_symbol
_atom_type_description
_atom_type_scat_dispersion_real
_atom_type_scat_dispersion_imag
_atom_type_scat_source
C C 0.0033 0.0016 'International Tables Vol C Tables 4.2.6.8 and 6.1.1.4'
H H 0.0000 0.0000 'International Tables Vol C Tables 4.2.6.8 and 6.1.1.4'
B B 0.0013 0.0007 'International Tables Vol C Tables 4.2.6.8 and 6.1.1.4'
N N 0.0061 0.0033 'International Tables Vol C Tables 4.2.6.8 and 6.1.1.4'
F F 0.0171 0.0103 'International Tables Vol C Tables 4.2.6.8 and 6.1.1.4'
Fe Fe 0.3463 0.8444 'International Tables Vol C Tables 4.2.6.8 and 6.1.1.4'

loop_
_exptl_crystal_face_index_h
_exptl_crystal_face_index_k
_exptl_crystal_face_index_l
_exptl_crystal_face_perp_dist
-3 1 -1 0.1094
3 -1 1 0.1094
1 3 1 0.1272
-1 -3 -1 0.1272
-1 -1 3 0.0966
1 1 -3 0.0966

loop_
_geom_angle_atom_site_label_1
_geom_angle_atom_site_label_2
_geom_angle_atom_site_label_3
_geom_angle
_geom_angle_site_symmetry_1
_geom_angle_site_symmetry_3
N3 Fe1 N3 172.1(3) 4_655 .
N3 Fe1 N1 72.99(17) 4_655 4_655
N3 Fe1 N1 112.99(17) . 4_655
N3 Fe1 N1 112.99(17) 4_655 .
N3 Fe1 N1 72.99(17) . .
N1 Fe1 N1 89.4(3) 4_655 .
N3 Fe1 N5 72.82(17) 4_655 4_655
N3 Fe1 N5 101.37(16) . 4_655
N1 Fe1 N5 145.64(17) 4_655 4_655
N1 Fe1 N5 100.84(18) . 4_655
N3 Fe1 N5 101.37(16) 4_655 .
N3 Fe1 N5 72.82(17) . .
N1 Fe1 N5 100.84(18) 4_655 .
N1 Fe1 N5 145.64(17) . .
N5 Fe1 N5 89.1(3) 4_655 .
C1 N1 N2 103.8(5) . .
C1 N1 Fe1 139.8(5) . .
N2 N1 Fe1 116.2(3) . .
C3 N2 N1 111.3(5) . .
C3 N2 C4 131.4(5) . .
N1 N2 C4 117.3(4) . .
C4 N3 C8 117.8(5) . .
C4 N3 Fe1 120.7(4) . .
C8 N3 Fe1 121.4(4) . .
N5 N4 C9 111.6(5) . .
N5 N4 C8 118.3(5) . .
C9 N4 C8 130.0(5) . .
C11 N5 N4 104.3(5) . .
C11 N5 Fe1 139.7(4) . .
N4 N5 Fe1 115.5(3) . .
N1 C1 C2 112.8(7) . .
C3 C2 C1 105.1(7) . .
N2 C3 C2 107.1(7) . .
N3 C4 C5 123.5(5) . .
N3 C4 N2 112.7(4) . .
C5 C4 N2 123.8(5) . .
C4 C5 C6 117.2(5) . .
C5 C6 C7 120.4(5) . .
C5 C6 C12 119.9(6) . .
C7 C6 C12 119.7(6) . .
C8 C7 C6 116.7(5) . .
N3 C8 C7 124.4(5) . .
N3 C8 N4 111.8(5) . .
C7 C8 N4 123.7(5) . .
C10 C9 N4 105.7(6) . .
C9 C10 C11 106.8(7) . .
N5 C11 C10 111.5(7) . .
C13 C12 C6 176.0(9) . .
F3C B1 F4C 104.7(17) . .
F3C B1 F1C 88.5(15) . .
F4C B1 F1C 119.2(19) . .
F4B B1 F2B 114.7(15) . .
F3C B1 F2C 124.0(14) . .
F4C B1 F2C 104.5(17) . .
F1C B1 F2C 116.1(18) . .
F3A B1 F2A 120.1(12) . .
F4B B1 F3B 112.0(14) . .
F2B B1 F3B 79.5(13) . .
F3A B1 F4A 110.0(11) . .
F2A B1 F4A 107.9(12) . .
F3A B1 F1A 95.8(9) . .
F2A B1 F1A 98.9(10) . .
F4A B1 F1A 124.5(11) . .
F4B B1 F1B 90.5(10) . .
F2B B1 F1B 143.1(14) . .
F3B B1 F1B 117.0(11) . .
F4A B1 F1B 100.2(10) . .

loop_
_geom_bond_atom_site_label_1
_geom_bond_atom_site_label_2
_geom_bond_distance
_geom_bond_site_symmetry_2
Fe1 N3 2.129(4) 4_655
Fe1 N3 2.129(4) .
Fe1 N1 2.142(5) 4_655
Fe1 N1 2.142(5) .
Fe1 N5 2.161(5) 4_655
Fe1 N5 2.161(5) .
N1 C1 1.326(8) .
N1 N2 1.362(5) .
N2 C3 1.358(7) .
N2 C4 1.402(7) .
N3 C4 1.326(7) .
N3 C8 1.337(6) .
N4 N5 1.366(6) .
N4 C9 1.371(8) .
N4 C8 1.400(7) .
N5 C11 1.331(8) .
C1 C2 1.377(10) .
C2 C3 1.359(10) .
C4 C5 1.379(7) .
C5 C6 1.388(8) .
C6 C7 1.400(8) .
C6 C12 1.436(8) .
C7 C8 1.359(7) .
C9 C10 1.358(10) .
C10 C11 1.382(10) .
C12 C13 1.155(9) .
B1 F3C 1.268(15) .
B1 F4C 1.30(3) .
B1 F1C 1.35(2) .
B1 F4B 1.356(17) .
B1 F2B 1.37(2) .
B1 F3A 1.390(14) .
B1 F2C 1.405(19) .
B1 F2A 1.418(14) .
B1 F3B 1.423(17) .
B1 F4A 1.427(16) .
B1 F1A 1.469(16) .
B1 F1B 1.472(16) .
